data_1502690
loop_
_publ_author_name
'Saada, Mohamed Ali'
'Rigolet, S\'everinne'
'Paillaud, Jean-Louis'
'Bats, Nicolas'
'Soulard, Michel'
'Patarin, Jo\"el'

_publ_section_title
;
 Investigation of the Energetic Performance of Pure Silica ITQ-4 (IFR)
 Zeolite under High Pressure Water Intrusion
;
_journal_issue 26
_journal_name_full 'The Journal of Physical Chemistry C'
_journal_page_first 11650
_journal_paper_doi 10.1021/jp102663f
_journal_volume 114
_journal_year 2010
_chemical_formula_sum 'O2.06 Si'
_chemical_formula_weight 61.08
_chemical_name_systematic ' ?'
_space_group_IT_number 12
_symmetry_cell_setting monoclinic
_symmetry_space_group_name_Hall '-C 2y'
_symmetry_space_group_name_H-M 'C 1 2/m 1'
_cell_angle_alpha 90.0
_cell_angle_beta 101.6156(4)
_cell_angle_gamma 90.0
_cell_formula_units_Z 32
_cell_length_a 18.63860(10)
_cell_length_b 13.49476(6)
_cell_length_c 7.63047(4)
_cell_volume 1879.937(17)
_pd_block_id
;
;
_pd_phase_name 'pure silica ITQ-4'
_cod_data_source_file jp102663f_si_001.cif
_cod_data_source_block IFRCALC_phase_1
_cod_depositor_comments
;
The following automatic conversions were performed:

'_geom_bond_publ_flag' value 'N' changed to 'n' according to
/home/saulius/struct/CIF-dictionaries/cif_core.dic dictionary named
'cif_core.dic' version 2.4.2 from 2011-04-26 (54
times).

'_geom_angle_publ_flag' value 'N' changed to 'n' according
to /home/saulius/struct/CIF-dictionaries/cif_core.dic dictionary
named 'cif_core.dic' version 2.4.2 from 2011-04-26 (34 times).

Automatic conversion script
Id: cif_fix_values 1715 2011-07-08 13:25:40Z adriana 
;
_cod_original_cell_volume 1879.937(12)
_cod_database_code 1502690

loop_
_symmetry_equiv_pos_site_id
_symmetry_equiv_pos_as_xyz
1 +x,+y,+z
2 -x,+y,-z
-1 -x,-y,-z
-2 +x,-y,+z
101 +x+1/2,+y+1/2,+z
102 -x+1/2,+y+1/2,-z
-101 -x+1/2,-y+1/2,-z
-102 +x+1/2,-y+1/2,+z

loop_
_atom_site_type_symbol
_atom_site_label
_atom_site_fract_x
_atom_site_fract_y
_atom_site_fract_z
_atom_site_occupancy
_atom_site_thermal_displace_type
_atom_site_U_iso_or_equiv
_atom_site_symmetry_multiplicity
Si SI1 0.48782(15) 0.38647(22) 0.69742(34) 1.0 Uiso 0.0163(9) 8
Si SI2 0.25297(15) 0.38537(21) 0.3771(4) 1.0 Uiso 0.0168(9) 8
Si SI3 0.64698(14) 0.38407(21) 0.9011(4) 1.0 Uiso 0.0180(10) 8
Si SI4 0.33935(15) 0.29798(21) 0.7303(4) 1.0 Uiso 0.0196(9) 8
O O1 0.42423(26) 0.3141(4) 0.7326(8) 1.0 Uiso 0.0178(6) 8
O O2 0.5 0.3718(6) 0.5 1.0 Uiso 0.0178(6) 4
O O3 0.56144(27) 0.3585(4) 0.8379(7) 1.0 Uiso 0.0178(6) 8
O O4 0.4625(4) 0.5 0.7217(10) 1.0 Uiso 0.0178(6) 4
O O5 0.31781(26) 0.1841(4) 0.6790(8) 1.0 Uiso 0.0178(6) 8
O O6 0.28992(28) 0.3685(4) 0.5850(7) 1.0 Uiso 0.0178(6) 8
O O7 0.32140(27) 0.3208(4) 0.9228(6) 1.0 Uiso 0.0178(6) 8
O O8 0.6568(4) 0.5 0.9511(10) 1.0 Uiso 0.0178(6) 4
O O9 0.68917(28) 0.35908(35) 0.7443(7) 1.0 Uiso 0.0178(6) 8
O O10 0.2271(4) 0.5 0.3482(10) 1.0 Uiso 0.0178(6) 4
O Ow1 0.347(7) 0.043(12) 0.125(19) 0.051(7) Uiso 0.15(5) 8
O Ow2 -0.0919(29) 0.2753(33) 0.428(7) 0.061(9) Uiso 0.15(5) 8
O Ow3 0.386(9) 0.094(12) 0.367(27) 0.045(7) Uiso 0.15(5) 8
O Ow4 -0.0488(28) 0.0 0.013(5) 0.078(11) Uiso 0.15(5) 4
O Ow5 0.481(11) 0.0 0.715(29) 0.062(11) Uiso 0.15(5) 4
O Ow6 0.536(18) 0.0 -0.06(5) 0.041(12) Uiso 0.15(5) 4

loop_
_atom_type_symbol
_atom_type_number_in_cell
Si 32.0
O 65.982

loop_
_geom_angle_atom_site_label_1
_geom_angle_atom_site_label_2
_geom_angle_atom_site_label_3
_geom_angle
_geom_angle_site_symmetry_1
_geom_angle_site_symmetry_3
_geom_angle_publ_flag
O1 SI1 O2 109.7(4) 1_555 1_555 n
O1 SI1 O3 107.85(31) 1_555 1_555 n
O1 SI1 O4 108.32(34) 1_555 1_555 n
O2 SI1 O3 109.83(27) 1_555 1_555 n
O2 SI1 O4 109.1(5) 1_555 1_555 n
O3 SI1 O4 112.0(4) 1_555 1_555 n
O5 SI2 O6 110.18(32) -101_556 1_555 n
O5 SI2 O9 109.28(33) -101_556 2_656 n
O5 SI2 O10 108.4(4) -101_556 1_555 n
O6 SI2 O9 109.55(30) 1_555 2_656 n
O6 SI2 O10 109.0(4) 1_555 1_555 n
O9 SI2 O10 110.5(4) 2_656 1_555 n
O3 SI3 O7 108.22(30) 1_555 2_657 n
O3 SI3 O8 109.7(4) 1_555 1_555 n
O3 SI3 O9 109.79(32) 1_555 1_555 n
O7 SI3 O8 108.3(4) 2_657 1_555 n
O7 SI3 O9 111.31(30) 2_657 1_555 n
O8 SI3 O9 109.5(4) 1_555 1_555 n
O1 SI4 O5 109.27(32) 1_555 1_555 n
O1 SI4 O6 110.97(31) 1_555 1_555 n
O1 SI4 O7 110.73(33) 1_555 1_555 n
O5 SI4 O6 108.45(31) 1_555 1_555 n
O5 SI4 O7 108.53(34) 1_555 1_555 n
O6 SI4 O7 108.83(32) 1_555 1_555 n
SI1 O1 SI4 148.1(4) 1_555 1_555 n
SI1 O2 SI1 165.6(7) 1_555 2_656 n
SI1 O3 SI3 144.3(4) 1_555 1_555 n
SI1 O4 SI1 141.1(6) 1_555 -2_565 n
SI2 O5 SI4 140.4(4) -101_556 1_555 n
SI2 O6 SI4 146.7(4) 1_555 1_555 n
SI3 O7 SI4 139.8(4) 2_657 1_555 n
SI3 O8 SI3 152.1(6) 1_555 -2_565 n
SI2 O9 SI3 151.8(4) 2_656 1_555 n
SI2 O10 SI2 145.0(6) 1_555 -2_565 n

loop_
_geom_bond_atom_site_label_1
_geom_bond_atom_site_label_2
_geom_bond_distance
_geom_bond_site_symmetry_2
_geom_bond_publ_flag
SI1 O1 1.600(5) 1_555 n
SI1 O2 1.5804(26) 1_555 n
SI1 O3 1.607(4) 1_555 n
SI1 O4 1.6248(33) 1_555 n
SI2 SI4 3.031(4) -101_446 n
SI2 O5 1.605(5) -101_446 n
SI2 O6 1.614(5) 1_555 n
SI2 O9 1.597(5) 2_656 n
SI2 O10 1.6220(32) 1_555 n
SI3 SI4 3.006(4) 2_657 n
SI3 O3 1.607(5) 1_555 n
SI3 O7 1.601(5) 2_657 n
SI3 O8 1.6119(30) 1_555 n
SI3 O9 1.595(5) 1_555 n
SI3 Ow4 2.59(4) 102_556 n
SI4 SI2 3.031(4) -101_446 n
SI4 SI3 3.006(4) 2_657 n
SI4 O1 1.593(5) 1_555 n
SI4 O5 1.616(5) 1_555 n
SI4 O6 1.603(4) 1_555 n
SI4 O7 1.601(5) 1_555 n
O1 SI1 1.600(5) 1_555 n
O1 SI4 1.593(5) 1_555 n
O2 SI1 1.5804(26) 1_555 n
O2 SI1 1.5804(26) 2_656 n
O3 SI1 1.607(4) 1_555 n
O3 SI3 1.607(5) 1_555 n
O4 SI1 1.6248(33) 1_555 n
O4 SI1 1.6248(33) -2_565 n
O5 SI2 1.605(5) -101_446 n
O5 SI4 1.616(5) 1_555 n
O6 SI2 1.614(5) 1_555 n
O6 SI4 1.603(4) 1_555 n
O7 SI3 1.601(5) 2_657 n
O7 SI4 1.601(5) 1_555 n
O8 SI3 1.6119(30) 1_555 n
O8 SI3 1.6119(30) -2_565 n
O8 Ow4 2.09(5) 102_556 n
O9 SI2 1.597(5) 2_656 n
O9 SI3 1.595(5) 1_555 n
O10 SI2 1.6220(32) 1_555 n
O10 SI2 1.6220(32) -2_565 n
Ow1 Ow1 1.16(33) -2_555 n
Ow1 Ow3 1.97(20) 1_555 n
Ow2 Ow3 1.85(18) -102_345 n
Ow3 Ow1 1.97(20) 1_555 n
Ow3 Ow2 1.85(18) -102_445 n
Ow4 SI3 2.59(4) 102_546 n
Ow4 SI3 2.59(4) -101_446 n
Ow4 O8 2.09(5) 102_546 n
Ow4 Ow4 1.87(11) 2_555 n
Ow5 Ow6 1.80(34) 1_556 n
Ow6 Ow5 1.80(34) 1_554 n
Ow6 Ow6 1.8(5) 2_655 n
